data_7203970
loop_
_publ_author_name
'Zhao, Bo'
'Chen, Changyun'
'Zhou, Zhihua'
'Cao, Yang'
'Li, Ming'

_publ_section_title
;
 A comparative study on the nonlinear optical properties of diphenyl
 ether and diphenyl sulfide compounds
;
_journal_issue 7
_journal_name_full 'Journal of Materials Chemistry'
_journal_page_first 1581
_journal_paper_doi 10.1039/b000957l
_journal_volume 10
_journal_year 2000
_chemical_formula_sum 'C12 H10 N2 O3'
_chemical_formula_weight 230.22
_chemical_name_systematic
; 
 ? 
;
_space_group_IT_number 14
_symmetry_cell_setting monoclinic
_symmetry_space_group_name_Hall '-P 2ybc'
_symmetry_space_group_name_H-M 'P 1 21/c 1'
_atom_sites_solution_hydrogens geom
_atom_sites_solution_primary direct
_atom_sites_solution_secondary difmap
_audit_creation_method SHELXL-97
_cell_angle_alpha 90.00
_cell_angle_beta 92.420(10)
_cell_angle_gamma 90.00
_cell_formula_units_Z 4
_cell_length_a 7.2340(10)
_cell_length_b 8.9990(10)
_cell_length_c 16.907(2)
_cell_measurement_reflns_used 25
_cell_measurement_temperature 296(2)
_cell_measurement_theta_max 17.51
_cell_measurement_theta_min 2.56
_cell_volume 1099.6(2)
_computing_cell_refinement 'Siemens XSCANS'
_computing_data_collection 'Siemens XSCANS'
_computing_data_reduction 'Siemens SHELXTL'
_computing_molecular_graphics 'Siemens SHELXTL'
_computing_publication_material 'Siemens SHELXTL'
_computing_structure_refinement 'SHELXL-97 (Sheldrick, 1997)'
_computing_structure_solution 'SHELXS-97 (Sheldrick, 1990)'
_diffrn_ambient_temperature 296(2)
_diffrn_measured_fraction_theta_full 0.999
_diffrn_measured_fraction_theta_max 0.999
_diffrn_measurement_method '\w scans'
_diffrn_radiation_monochromator graphite
_diffrn_radiation_source 'normal-focus sealed tube'
_diffrn_radiation_type MoK\a
_diffrn_radiation_wavelength 0.71073
_diffrn_reflns_av_R_equivalents 0.0118
_diffrn_reflns_av_sigmaI/netI 0.0272
_diffrn_reflns_limit_h_max 8
_diffrn_reflns_limit_h_min 0
_diffrn_reflns_limit_k_max 10
_diffrn_reflns_limit_k_min -1
_diffrn_reflns_limit_l_max 20
_diffrn_reflns_limit_l_min -20
_diffrn_reflns_number 2624
_diffrn_reflns_theta_full 25.00
_diffrn_reflns_theta_max 25.00
_diffrn_reflns_theta_min 2.41
_diffrn_standards_decay_% 2.41
_diffrn_standards_interval_count 97
_diffrn_standards_number 3
_exptl_absorpt_coefficient_mu 0.102
_exptl_absorpt_correction_T_max 0.9719
_exptl_absorpt_correction_T_min 0.9431
_exptl_absorpt_correction_type none
_exptl_crystal_density_diffrn 1.391
_exptl_crystal_density_method 'not measured'
_exptl_crystal_F_000 480
_exptl_crystal_size_max 0.58
_exptl_crystal_size_mid 0.28
_exptl_crystal_size_min 0.28
_refine_diff_density_max 0.103
_refine_diff_density_min -0.084
_refine_diff_density_rms 0.024
_refine_ls_extinction_coef 0.039(3)
_refine_ls_extinction_expression Fc^*^=kFc[1+0.001xFc^2^\l^3^/sin(2\q)]^-1/4^
_refine_ls_extinction_method SHELXL
_refine_ls_goodness_of_fit_ref 0.905
_refine_ls_hydrogen_treatment none
_refine_ls_matrix_type full
_refine_ls_number_parameters 163
_refine_ls_number_reflns 1937
_refine_ls_number_restraints 0
_refine_ls_restrained_S_all 0.905
_refine_ls_R_factor_all 0.0577
_refine_ls_R_factor_gt 0.0322
_refine_ls_shift/su_max 0.000
_refine_ls_shift/su_mean 0.000
_refine_ls_structure_factor_coef Fsqd
_refine_ls_weighting_details 'calc w=1/[\s^2^(Fo^2^)+(0.0454P)^2^+0.0000P] where P=(Fo^2^+2Fc^2^)/3'
_refine_ls_weighting_scheme calc
_refine_ls_wR_factor_gt 0.0770
_refine_ls_wR_factor_ref 0.0834
_reflns_number_gt 1182
_reflns_number_total 1937
_reflns_threshold_expression >2sigma(I)
_cod_data_source_file b000957l.txt
_cod_data_source_block y685
_cod_depositor_comments
;
The following automatic conversions were performed:
'_symmetry_cell_setting' value 'Monoclinic' changed to 'monoclinic'
according to '/home/saulius/struct/CIF-dictionaries/cif_core.dic'
dictionary named 'cif_core.dic' version 2.4.1 from 2010-06-29.

Automatic conversion script
Id: cif_fix_enum 1527 2010-12-29 10:47:43Z saulius 
;
_cod_original_sg_symbol_H-M P2(1)/c
_cod_database_code 7203970

loop_
_symmetry_equiv_pos_as_xyz
'x, y, z'
'-x, y+1/2, -z+1/2'
'-x, -y, -z'
'x, -y-1/2, z-1/2'

loop_
_atom_site_label
_atom_site_type_symbol
_atom_site_fract_x
_atom_site_fract_y
_atom_site_fract_z
_atom_site_U_iso_or_equiv
_atom_site_adp_type
_atom_site_occupancy
_atom_site_symmetry_multiplicity
_atom_site_calc_flag
_atom_site_refinement_flags
_atom_site_disorder_assembly
_atom_site_disorder_group
O1 O 0.51588(14) 0.13356(11) 0.22908(6) 0.0740(3) Uani 1 1 d . . .
O2 O 0.8751(2) -0.22353(16) -0.03917(8) 0.1122(5) Uani 1 1 d . . .
O3 O 0.6103(2) -0.33140(16) -0.04034(8) 0.1106(5) Uani 1 1 d . . .
N1 N -0.1522(3) 0.0890(2) 0.37943(14) 0.0904(5) Uani 1 1 d . . .
N2 N 0.7191(3) -0.23843(17) -0.01489(8) 0.0810(4) Uani 1 1 d . . .
C1 C 0.0164(2) 0.09613(16) 0.34172(9) 0.0609(4) Uani 1 1 d . . .
C2 C 0.1612(2) 0.00120(16) 0.36107(9) 0.0653(4) Uani 1 1 d . . .
H2 H 0.1475 -0.0704 0.4001 0.078 Uiso 1 1 calc R . .
C3 C 0.3265(2) 0.01132(16) 0.32315(9) 0.0638(4) Uani 1 1 d . . .
H3 H 0.4236 -0.0528 0.3365 0.077 Uiso 1 1 calc R . .
C4 C 0.34560(19) 0.11706(16) 0.26552(8) 0.0560(4) Uani 1 1 d . . .
C5 C 0.2052(2) 0.21376(16) 0.24665(8) 0.0620(4) Uani 1 1 d . . .
H5 H 0.2199 0.2859 0.2080 0.074 Uiso 1 1 calc R . .
C6 C 0.0428(2) 0.20383(17) 0.28489(9) 0.0654(4) Uani 1 1 d . . .
H6 H -0.0518 0.2709 0.2724 0.078 Uiso 1 1 calc R . .
C7 C 0.5536(2) 0.04146(16) 0.16717(8) 0.0563(4) Uani 1 1 d . . .
C8 C 0.7283(2) 0.05586(18) 0.13778(9) 0.0688(4) Uani 1 1 d . . .
H8 H 0.8094 0.1274 0.1586 0.083 Uiso 1 1 calc R . .
C9 C 0.7819(2) -0.03508(19) 0.07814(8) 0.0705(5) Uani 1 1 d . . .
H9 H 0.8995 -0.0265 0.0585 0.085 Uiso 1 1 calc R . .
C10 C 0.6599(2) -0.13910(17) 0.04766(8) 0.0604(4) Uani 1 1 d . . .
C11 C 0.4854(2) -0.15154(16) 0.07424(8) 0.0628(4) Uani 1 1 d . . .
H11 H 0.4036 -0.2208 0.0517 0.075 Uiso 1 1 calc R . .
C12 C 0.4304(2) -0.06088(15) 0.13488(8) 0.0593(4) Uani 1 1 d . . .
H12 H 0.3118 -0.0688 0.1537 0.071 Uiso 1 1 calc R . .
H1A H -0.151(2) 0.007(2) 0.4107(10) 0.096(7) Uiso 1 1 d . . .
H1B H -0.249(4) 0.117(3) 0.3537(17) 0.186(15) Uiso 1 1 d . . .

loop_
_atom_site_aniso_label
_atom_site_aniso_U_11
_atom_site_aniso_U_22
_atom_site_aniso_U_33
_atom_site_aniso_U_23
_atom_site_aniso_U_13
_atom_site_aniso_U_12
O1 0.0712(7) 0.0727(7) 0.0793(7) -0.0231(6) 0.0179(6) -0.0178(6)
O2 0.1139(11) 0.1355(12) 0.0895(9) -0.0183(9) 0.0325(8) 0.0199(10)
O3 0.1459(13) 0.0993(10) 0.0870(9) -0.0346(8) 0.0073(9) -0.0035(9)
N1 0.0845(13) 0.0833(13) 0.1057(13) -0.0120(11) 0.0318(11) -0.0053(10)
N2 0.1083(12) 0.0814(11) 0.0535(8) 0.0007(8) 0.0057(8) 0.0164(10)
C1 0.0638(10) 0.0540(9) 0.0652(9) -0.0163(8) 0.0077(8) -0.0029(8)
C2 0.0822(11) 0.0533(9) 0.0606(9) 0.0044(8) 0.0057(8) -0.0051(9)
C3 0.0653(10) 0.0530(9) 0.0725(9) -0.0006(8) -0.0044(8) 0.0058(8)
C4 0.0600(9) 0.0532(9) 0.0548(8) -0.0098(7) 0.0031(7) -0.0069(8)
C5 0.0796(10) 0.0526(9) 0.0535(9) 0.0012(7) -0.0029(8) -0.0015(9)
C6 0.0671(10) 0.0570(9) 0.0713(10) -0.0065(8) -0.0067(8) 0.0083(8)
C7 0.0643(9) 0.0528(9) 0.0520(8) 0.0014(7) 0.0043(7) -0.0035(8)
C8 0.0645(10) 0.0785(11) 0.0637(9) -0.0046(9) 0.0038(8) -0.0136(9)
C9 0.0650(10) 0.0898(12) 0.0575(9) 0.0025(9) 0.0101(8) 0.0008(9)
C10 0.0793(11) 0.0587(9) 0.0435(8) 0.0045(7) 0.0048(8) 0.0080(9)
C11 0.0834(11) 0.0529(9) 0.0517(8) 0.0040(7) -0.0008(8) -0.0093(8)
C12 0.0646(9) 0.0554(9) 0.0580(8) 0.0019(8) 0.0061(7) -0.0087(8)

loop_
_atom_type_symbol
_atom_type_description
_atom_type_scat_dispersion_real
_atom_type_scat_dispersion_imag
_atom_type_scat_source
C C 0.0033 0.0016 'International Tables Vol C Tables 4.2.6.8 and 6.1.1.4'
H H 0.0000 0.0000 'International Tables Vol C Tables 4.2.6.8 and 6.1.1.4'
N N 0.0061 0.0033 'International Tables Vol C Tables 4.2.6.8 and 6.1.1.4'
O O 0.0106 0.0060 'International Tables Vol C Tables 4.2.6.8 and 6.1.1.4'

loop_
_geom_angle_atom_site_label_1
_geom_angle_atom_site_label_2
_geom_angle_atom_site_label_3
_geom_angle
_geom_angle_site_symmetry_1
_geom_angle_site_symmetry_3
_geom_angle_publ_flag
C7 O1 C4 118.44(11) . . ?
O3 N2 O2 123.30(16) . . ?
O3 N2 C10 118.17(17) . . ?
O2 N2 C10 118.53(17) . . ?
C2 C1 C6 118.20(14) . . ?
C2 C1 N1 122.01(18) . . ?
C6 C1 N1 119.76(17) . . ?
C1 C2 C3 120.76(14) . . ?
C4 C3 C2 119.31(14) . . ?
C5 C4 C3 120.76(13) . . ?
C5 C4 O1 119.11(13) . . ?
C3 C4 O1 119.98(14) . . ?
C4 C5 C6 119.56(14) . . ?
C5 C6 C1 121.37(14) . . ?
O1 C7 C12 124.03(13) . . ?
O1 C7 C8 115.58(13) . . ?
C12 C7 C8 120.38(14) . . ?
C9 C8 C7 120.02(15) . . ?
C8 C9 C10 119.19(14) . . ?
C11 C10 C9 121.49(14) . . ?
C11 C10 N2 119.47(16) . . ?
C9 C10 N2 119.04(15) . . ?
C10 C11 C12 119.74(14) . . ?
C7 C12 C11 119.13(14) . . ?

loop_
_geom_bond_atom_site_label_1
_geom_bond_atom_site_label_2
_geom_bond_distance
_geom_bond_site_symmetry_2
_geom_bond_publ_flag
O1 C7 1.3716(16) . ?
O1 C4 1.4081(16) . ?
O2 N2 1.2242(18) . ?
O3 N2 1.2147(17) . ?
N1 C1 1.402(2) . ?
N2 C10 1.4624(19) . ?
C1 C2 1.380(2) . ?
C1 C6 1.384(2) . ?
C2 C3 1.3832(19) . ?
C3 C4 1.3731(19) . ?
C4 C5 1.3649(19) . ?
C5 C6 1.368(2) . ?
C7 C12 1.3783(18) . ?
C7 C8 1.3834(19) . ?
C8 C9 1.367(2) . ?
C9 C10 1.372(2) . ?
C10 C11 1.363(2) . ?
C11 C12 1.3818(19) . ?

loop_
_geom_torsion_atom_site_label_1
_geom_torsion_atom_site_label_2
_geom_torsion_atom_site_label_3
_geom_torsion_atom_site_label_4
_geom_torsion
_geom_torsion_site_symmetry_1
_geom_torsion_site_symmetry_2
_geom_torsion_site_symmetry_3
_geom_torsion_site_symmetry_4
_geom_torsion_publ_flag
C6 C1 C2 C3 -1.6(2) . . . . ?
N1 C1 C2 C3 -179.66(15) . . . . ?
C1 C2 C3 C4 -0.2(2) . . . . ?
C2 C3 C4 C5 1.4(2) . . . . ?
C2 C3 C4 O1 176.91(13) . . . . ?
C7 O1 C4 C5 -100.90(15) . . . . ?
C7 O1 C4 C3 83.53(16) . . . . ?
C3 C4 C5 C6 -0.9(2) . . . . ?
O1 C4 C5 C6 -176.40(13) . . . . ?
C4 C5 C6 C1 -1.0(2) . . . . ?
C2 C1 C6 C5 2.2(2) . . . . ?
N1 C1 C6 C5 -179.72(15) . . . . ?
C4 O1 C7 C12 4.1(2) . . . . ?
C4 O1 C7 C8 -175.43(13) . . . . ?
O1 C7 C8 C9 177.41(13) . . . . ?
C12 C7 C8 C9 -2.2(2) . . . . ?
C7 C8 C9 C10 0.6(2) . . . . ?
C8 C9 C10 C11 1.5(2) . . . . ?
C8 C9 C10 N2 -178.63(12) . . . . ?
O3 N2 C10 C11 -1.3(2) . . . . ?
O2 N2 C10 C11 178.49(15) . . . . ?
O3 N2 C10 C9 178.87(14) . . . . ?
O2 N2 C10 C9 -1.4(2) . . . . ?
C9 C10 C11 C12 -2.0(2) . . . . ?
N2 C10 C11 C12 178.16(12) . . . . ?
O1 C7 C12 C11 -177.84(12) . . . . ?
C8 C7 C12 C11 1.7(2) . . . . ?
C10 C11 C12 C7 0.3(2) . . . . ?

loop_
_cod_related_entry_id
_cod_related_entry_database
_cod_related_entry_code
1 ChemSpider 72493
